data_7102545
loop_
_publ_author_name
'Bernskoetter, Wesley H'
'Lobkovsky, Emil'
'Chirik, Paul J'

_publ_section_title
;
 Synthesis of a beta-diiminate iridium tetrahydride for arene C-H bond
 activation.
;
_journal_issue 7
_journal_name_full 'Chemical communications (Cambridge, England)'
_journal_page_first 764
_journal_page_last 765
_journal_paper_doi 10.1039/b315817a
_journal_year 2004
_chemical_formula_sum 'C40 H62 Ir N4'
_chemical_formula_weight 791.14
_chemical_name_systematic
;
?
;
_space_group_IT_number 2
_symmetry_cell_setting triclinic
_symmetry_space_group_name_Hall '-P 1'
_symmetry_space_group_name_H-M 'P -1'
_atom_sites_solution_hydrogens mixed
_atom_sites_solution_primary direct
_atom_sites_solution_secondary difmap
_audit_creation_method SHELXL-97
_cell_angle_alpha 84.647(1)
_cell_angle_beta 84.485(1)
_cell_angle_gamma 75.017(1)
_cell_formula_units_Z 2
_cell_length_a 8.8311(3)
_cell_length_b 12.1110(4)
_cell_length_c 18.4635(5)
_cell_measurement_temperature 173(2)
_cell_volume 1893.95(10)
_computing_cell_refinement 'Bruker SAINT'
_computing_data_collection 'Bruker SMART'
_computing_data_reduction 'Bruker SHELXTL'
_computing_molecular_graphics 'Bruker SHELXTL'
_computing_publication_material 'Bruker SHELXTL'
_computing_structure_refinement 'SHELXL-97 (Sheldrick, 1997)'
_computing_structure_solution 'SHELXS-97 (Sheldrick, 1990)'
_diffrn_ambient_temperature 173(2)
_diffrn_measured_fraction_theta_full 0.951
_diffrn_measured_fraction_theta_max 0.951
_diffrn_measurement_device_type 'Bruker 1K CCD area detector'
_diffrn_measurement_method '0.3 deg. phi and omega scans'
_diffrn_radiation_monochromator graphite
_diffrn_radiation_source 'fine-focus sealed tube'
_diffrn_radiation_type MoK\a
_diffrn_radiation_wavelength 0.71073
_diffrn_reflns_av_R_equivalents 0.0519
_diffrn_reflns_av_sigmaI/netI 0.0568
_diffrn_reflns_limit_h_max 13
_diffrn_reflns_limit_h_min -13
_diffrn_reflns_limit_k_max 17
_diffrn_reflns_limit_k_min -18
_diffrn_reflns_limit_l_max 27
_diffrn_reflns_limit_l_min -28
_diffrn_reflns_number 40861
_diffrn_reflns_theta_full 33.14
_diffrn_reflns_theta_max 33.14
_diffrn_reflns_theta_min 2.00
_exptl_absorpt_coefficient_mu 3.556
_exptl_absorpt_correction_T_max 0.7175
_exptl_absorpt_correction_T_min 0.4151
_exptl_absorpt_correction_type SADABS
_exptl_crystal_colour green
_exptl_crystal_density_diffrn 1.387
_exptl_crystal_density_method 'not measured'
_exptl_crystal_description block
_exptl_crystal_F_000 814
_exptl_crystal_size_max 0.30
_exptl_crystal_size_mid 0.15
_exptl_crystal_size_min 0.10
_refine_diff_density_max 1.533
_refine_diff_density_min -1.180
_refine_diff_density_rms 0.152
_refine_ls_extinction_method none
_refine_ls_goodness_of_fit_ref 1.059
_refine_ls_hydrogen_treatment mixed
_refine_ls_matrix_type full
_refine_ls_number_parameters 454
_refine_ls_number_reflns 13735
_refine_ls_number_restraints 0
_refine_ls_restrained_S_all 1.059
_refine_ls_R_factor_all 0.0597
_refine_ls_R_factor_gt 0.0394
_refine_ls_shift/su_max 0.395
_refine_ls_shift/su_mean 0.019
_refine_ls_structure_factor_coef Fsqd
_refine_ls_weighting_details 'calc w=1/[\s^2^(Fo^2^)+(0.0266P)^2^+1.9569P] where P=(Fo^2^+2Fc^2^)/3'
_refine_ls_weighting_scheme calc
_refine_ls_wR_factor_gt 0.0668
_refine_ls_wR_factor_ref 0.0721
_reflns_number_gt 11285
_reflns_number_total 13735
_reflns_threshold_expression >2sigma(I)
_cod_data_source_file b315817a.txt
_cod_data_source_block wb1
_cod_depositor_comments
;
The following automatic conversions were performed:
'_symmetry_cell_setting' value 'Triclinic' changed to 'triclinic'
according to '/home/saulius/struct/CIF-dictionaries/cif_core.dic'
dictionary named 'cif_core.dic' version 2.4.1 from 2010-06-29.

Automatic conversion script
Id: cif_fix_enum 1527 2010-12-29 10:47:43Z saulius 
;
_cod_original_sg_symbol_H-M P-1
_cod_database_code 7102545

loop_
_symmetry_equiv_pos_as_xyz
'x, y, z'
'-x, -y, -z'

loop_
_atom_site_label
_atom_site_type_symbol
_atom_site_fract_x
_atom_site_fract_y
_atom_site_fract_z
_atom_site_U_iso_or_equiv
_atom_site_adp_type
_atom_site_occupancy
_atom_site_symmetry_multiplicity
_atom_site_calc_flag
_atom_site_refinement_flags
_atom_site_disorder_assembly
_atom_site_disorder_group
Ir1 Ir -0.272577(13) 0.166446(10) -0.213776(6) 0.01845(3) Uani 1 1 d . . .
N1 N -0.1398(3) 0.1011(2) -0.30444(13) 0.0214(5) Uani 1 1 d . . .
N2 N -0.1578(3) 0.2946(2) -0.21895(14) 0.0241(5) Uani 1 1 d . . .
N3 N -0.3980(3) 0.2327(2) -0.13152(15) 0.0265(5) Uani 1 1 d . . .
N4 N -0.4714(4) 0.2736(3) -0.08447(17) 0.0379(7) Uani 1 1 d . . .
C1 C -0.4508(4) 0.0748(2) -0.22178(16) 0.0231(6) Uani 1 1 d . . .
H1A H -0.4440 0.0443 -0.2708 0.028 Uiso 1 1 calc R . .
C2 C -0.3343(4) 0.0085(3) -0.17800(17) 0.0285(7) Uani 1 1 d . . .
H2A H -0.2655 -0.0578 -0.2035 0.034 Uiso 1 1 calc R . .
C3 C -0.3620(6) -0.0210(3) -0.09716(18) 0.0461(10) Uani 1 1 d . A .
H3A H -0.4395 0.0439 -0.0751 0.055 Uiso 1 1 calc R . .
H3B H -0.2624 -0.0332 -0.0735 0.055 Uiso 1 1 calc R . .
C4 C -0.4233(7) -0.1297(3) -0.0833(2) 0.0514(13) Uani 1 1 d . . .
H4B H -0.401(5) -0.153(4) -0.043(2) 0.040(12) Uiso 1 1 d . . .
H4A H -0.345(4) -0.188(3) -0.095(2) 0.025(9) Uiso 1 1 d . . .
C5 C -0.5768(9) -0.1341(6) -0.1345(5) 0.0295(19) Uani 0.533(13) 1 d P A 1
H5A H -0.5359 -0.1386 -0.1863 0.035 Uiso 0.533(13) 1 calc PR A 1
H5D H -0.6086 -0.2060 -0.1192 0.035 Uiso 0.533(13) 1 calc PR A 1
C5A C -0.5750(9) -0.1118(7) -0.0883(4) 0.032(2) Uani 0.467(13) 1 d P A 2
H5B H -0.6300 -0.0406 -0.0648 0.038 Uiso 0.467(13) 1 calc PR A 2
H5C H -0.6113 -0.1759 -0.0612 0.038 Uiso 0.467(13) 1 calc PR A 2
C6 C -0.7259(7) -0.0336(5) -0.1301(3) 0.0274(16) Uani 0.526(10) 1 d P A 1
H6A H -0.8215 -0.0627 -0.1265 0.033 Uiso 0.526(10) 1 calc PR A 1
H6B H -0.7280 0.0092 -0.0867 0.033 Uiso 0.526(10) 1 calc PR A 1
C6A C -0.6203(10) -0.1013(7) -0.1667(5) 0.0304(19) Uani 0.474(10) 1 d P A 2
H6C H -0.6884 -0.1533 -0.1710 0.037 Uiso 0.474(10) 1 calc PR A 2
H6D H -0.5240 -0.1262 -0.1993 0.037 Uiso 0.474(10) 1 calc PR A 2
C7 C -0.7200(6) 0.0398(5) -0.1957(2) 0.0528(13) Uani 1 1 d . . .
H7B H -0.715(4) 0.021(3) -0.2425(19) 0.015(8) Uiso 1 1 d . . .
H7A H -0.824(8) 0.073(5) -0.184(3) 0.10(2) Uiso 1 1 d . . .
C8 C -0.6185(4) 0.1248(3) -0.19366(18) 0.0336(7) Uani 1 1 d . A .
H8A H -0.6632 0.1957 -0.2238 0.040 Uiso 1 1 calc R . .
H8B H -0.6204 0.1454 -0.1429 0.040 Uiso 1 1 calc R . .
C9 C 0.0582(4) 0.0924(4) -0.4107(2) 0.0400(9) Uani 1 1 d . . .
H9A H 0.0187 0.0271 -0.4204 0.060 Uiso 1 1 calc R . .
H9B H 0.1713 0.0666 -0.4049 0.060 Uiso 1 1 calc R . .
H9C H 0.0389 0.1507 -0.4516 0.060 Uiso 1 1 calc R . .
C10 C -0.0263(3) 0.1433(3) -0.34110(17) 0.0260(6) Uani 1 1 d . . .
C11 C 0.0232(3) 0.2364(3) -0.32202(18) 0.0291(7) Uani 1 1 d . . .
H11A H 0.1112 0.2524 -0.3508 0.035 Uiso 1 1 calc R . .
C12 C -0.0394(3) 0.3093(3) -0.26621(18) 0.0285(7) Uani 1 1 d . . .
C13 C 0.0321(5) 0.4086(4) -0.2610(3) 0.0415(9) Uani 1 1 d . . .
H13C H -0.036(5) 0.467(4) -0.265(2) 0.029(11) Uiso 1 1 d . . .
H13B H 0.072(6) 0.407(4) -0.215(3) 0.062(14) Uiso 1 1 d . . .
H13A H 0.111(6) 0.405(4) -0.300(3) 0.052(13) Uiso 1 1 d . . .
C14 C -0.1779(3) 0.0095(3) -0.33826(16) 0.0226(6) Uani 1 1 d . . .
C15 C -0.2890(4) 0.0393(3) -0.39138(16) 0.0252(6) Uani 1 1 d . . .
C16 C -0.3290(4) -0.0496(3) -0.42227(18) 0.0341(7) Uani 1 1 d . . .
H16A H -0.4049 -0.0315 -0.4575 0.041 Uiso 1 1 calc R . .
C17 C -0.2610(5) -0.1625(3) -0.4028(2) 0.0436(9) Uani 1 1 d . . .
H17A H -0.2907 -0.2213 -0.4242 0.052 Uiso 1 1 calc R . .
C18 C -0.1493(5) -0.1908(3) -0.3520(2) 0.0406(9) Uani 1 1 d . . .
H18A H -0.1011 -0.2691 -0.3397 0.049 Uiso 1 1 calc R . .
C19 C -0.1063(4) -0.1059(3) -0.31855(17) 0.0286(7) Uani 1 1 d . . .
C20 C -0.3617(4) 0.1629(3) -0.41778(18) 0.0299(7) Uani 1 1 d . . .
H20A H -0.3149 0.2140 -0.3922 0.036 Uiso 1 1 calc R . .
C21 C -0.3256(5) 0.1831(4) -0.5000(2) 0.0454(9) Uani 1 1 d . . .
H21A H -0.2116 0.1622 -0.5114 0.068 Uiso 1 1 calc R . .
H21B H -0.3683 0.2641 -0.5151 0.068 Uiso 1 1 calc R . .
H21C H -0.3740 0.1358 -0.5261 0.068 Uiso 1 1 calc R . .
C22 C -0.5402(5) 0.1973(4) -0.4012(2) 0.0497(11) Uani 1 1 d . . .
H22A H -0.5651 0.1861 -0.3486 0.075 Uiso 1 1 calc R . .
H22B H -0.5884 0.1497 -0.4271 0.075 Uiso 1 1 calc R . .
H22C H -0.5812 0.2781 -0.4174 0.075 Uiso 1 1 calc R . .
C23 C 0.0234(4) -0.1420(3) -0.26581(19) 0.0355(8) Uani 1 1 d . . .
H23A H 0.0225 -0.0739 -0.2389 0.043 Uiso 1 1 calc R . .
C24 C 0.0006(6) -0.2388(4) -0.2093(3) 0.0541(11) Uani 1 1 d . . .
H24A H -0.1021 -0.2151 -0.1821 0.081 Uiso 1 1 calc R . .
H24B H 0.0838 -0.2554 -0.1754 0.081 Uiso 1 1 calc R . .
H24C H 0.0054 -0.3077 -0.2342 0.081 Uiso 1 1 calc R . .
C25 C 0.1846(5) -0.1791(5) -0.3071(3) 0.0617(13) Uani 1 1 d . . .
H25A H 0.2004 -0.1173 -0.3429 0.093 Uiso 1 1 calc R . .
H25B H 0.1902 -0.2479 -0.3323 0.093 Uiso 1 1 calc R . .
H25C H 0.2666 -0.1959 -0.2726 0.093 Uiso 1 1 calc R . .
C26 C -0.2186(4) 0.3834(3) -0.1683(2) 0.0338(8) Uani 1 1 d . . .
C27 C -0.1571(4) 0.3724(4) -0.1003(2) 0.0424(10) Uani 1 1 d . . .
C28 C -0.2313(6) 0.4546(4) -0.0505(3) 0.0634(15) Uani 1 1 d . . .
H28A H -0.1930 0.4489 -0.0036 0.076 Uiso 1 1 calc R . .
C29 C -0.3581(7) 0.5430(4) -0.0684(3) 0.079(2) Uani 1 1 d . . .
H29A H -0.4071 0.5969 -0.0338 0.094 Uiso 1 1 calc R . .
C30 C -0.4137(6) 0.5535(4) -0.1359(3) 0.0650(16) Uani 1 1 d . . .
H30A H -0.4996 0.6161 -0.1478 0.078 Uiso 1 1 calc R . .
C31 C -0.3474(4) 0.4743(3) -0.1878(3) 0.0442(10) Uani 1 1 d . . .
C32 C -0.4128(5) 0.4875(3) -0.2619(3) 0.0516(11) Uani 1 1 d . . .
H32A H -0.3467 0.4250 -0.2915 0.062 Uiso 1 1 calc R . .
C33 C -0.4055(6) 0.6032(4) -0.3027(4) 0.0744(17) Uani 1 1 d . . .
H33A H -0.2970 0.6104 -0.3067 0.112 Uiso 1 1 calc R . .
H33B H -0.4733 0.6658 -0.2757 0.112 Uiso 1 1 calc R . .
H33C H -0.4417 0.6068 -0.3516 0.112 Uiso 1 1 calc R . .
C34 C -0.5835(5) 0.4757(4) -0.2557(4) 0.0786(19) Uani 1 1 d . . .
H34A H -0.6217 0.4840 -0.3045 0.118 Uiso 1 1 calc R . .
H34B H -0.6503 0.5355 -0.2262 0.118 Uiso 1 1 calc R . .
H34C H -0.5868 0.4002 -0.2325 0.118 Uiso 1 1 calc R . .
C35 C -0.0179(5) 0.2759(4) -0.0794(2) 0.0499(11) Uani 1 1 d . . .
H35A H 0.0300 0.2373 -0.1247 0.060 Uiso 1 1 calc R . .
C36 C 0.1098(6) 0.3183(6) -0.0477(3) 0.0802(19) Uani 1 1 d . . .
H36A H 0.1442 0.3744 -0.0828 0.120 Uiso 1 1 calc R . .
H36B H 0.1996 0.2533 -0.0378 0.120 Uiso 1 1 calc R . .
H36C H 0.0671 0.3544 -0.0022 0.120 Uiso 1 1 calc R . .
C37 C -0.0680(7) 0.1863(6) -0.0254(3) 0.0748(16) Uani 1 1 d . . .
H37A H 0.0246 0.1249 -0.0134 0.112 Uiso 1 1 calc R . .
H37B H -0.1425 0.1542 -0.0472 0.112 Uiso 1 1 calc R . .
H37C H -0.1182 0.2223 0.0192 0.112 Uiso 1 1 calc R . .
C1S C -0.287(3) -0.5201(14) -0.4847(12) 0.301(14) Uani 1 1 d . . .
H1SA H -0.3657 -0.5578 -0.4968 0.452 Uiso 1 1 calc R . .
H1SB H -0.3253 -0.4370 -0.4939 0.452 Uiso 1 1 calc R . .
H1SC H -0.2666 -0.5384 -0.4332 0.452 Uiso 1 1 calc R . .
C2S C -0.170(2) -0.5525(16) -0.5209(14) 0.242(11) Uani 1 1 d . . .
H2SA H -0.1834 -0.5329 -0.5736 0.291 Uiso 1 1 calc R . .
H2SB H -0.1240 -0.6358 -0.5120 0.291 Uiso 1 1 calc R . .
C3S C -0.0761(11) -0.4796(9) -0.4892(7) 0.155(4) Uani 1 1 d . . .
H3SA H -0.1127 -0.3983 -0.5072 0.186 Uiso 1 1 calc R . .
H3SB H -0.0910 -0.4847 -0.4353 0.186 Uiso 1 1 calc R . .

loop_
_atom_site_aniso_label
_atom_site_aniso_U_11
_atom_site_aniso_U_22
_atom_site_aniso_U_33
_atom_site_aniso_U_23
_atom_site_aniso_U_13
_atom_site_aniso_U_12
Ir1 0.01556(5) 0.01980(5) 0.02079(5) -0.00744(4) -0.00134(3) -0.00377(3)
N1 0.0171(11) 0.0243(12) 0.0233(12) -0.0089(10) -0.0041(9) -0.0027(9)
N2 0.0154(11) 0.0273(12) 0.0310(14) -0.0138(10) 0.0002(10) -0.0048(9)
N3 0.0274(13) 0.0253(12) 0.0307(14) -0.0083(11) 0.0011(11) -0.0126(11)
N4 0.0374(16) 0.0353(15) 0.0458(18) -0.0220(14) 0.0151(14) -0.0177(13)
C1 0.0306(15) 0.0242(13) 0.0183(13) -0.0048(11) 0.0005(11) -0.0134(12)
C2 0.0455(19) 0.0194(13) 0.0195(14) -0.0036(11) -0.0009(13) -0.0060(13)
C3 0.088(3) 0.0259(16) 0.0178(16) -0.0009(13) -0.0007(18) -0.0043(18)
C4 0.086(4) 0.0265(18) 0.027(2) 0.0065(15) 0.019(2) 0.000(2)
C5 0.038(4) 0.021(3) 0.030(5) -0.002(3) 0.004(3) -0.011(3)
C5A 0.039(4) 0.033(4) 0.025(5) 0.000(3) 0.003(3) -0.017(3)
C6 0.024(3) 0.025(3) 0.036(3) -0.002(2) 0.004(2) -0.013(2)
C6A 0.036(4) 0.030(4) 0.030(4) -0.001(3) -0.003(3) -0.018(3)
C7 0.061(3) 0.089(4) 0.030(2) 0.005(2) -0.0083(19) -0.059(3)
C8 0.0302(17) 0.051(2) 0.0271(16) -0.0102(15) 0.0042(13) -0.0241(15)
C9 0.0258(16) 0.060(2) 0.038(2) -0.0248(18) 0.0133(14) -0.0154(16)
C10 0.0160(13) 0.0372(16) 0.0252(15) -0.0120(13) 0.0009(11) -0.0049(12)
C11 0.0142(13) 0.0405(17) 0.0342(17) -0.0127(14) 0.0040(12) -0.0086(12)
C12 0.0165(13) 0.0372(17) 0.0346(17) -0.0118(14) -0.0008(12) -0.0091(12)
C13 0.032(2) 0.050(2) 0.051(2) -0.022(2) 0.0122(18) -0.0262(19)
C14 0.0210(13) 0.0252(13) 0.0210(14) -0.0089(11) 0.0014(11) -0.0036(11)
C15 0.0233(14) 0.0297(15) 0.0226(14) -0.0089(12) -0.0021(11) -0.0044(12)
C16 0.0402(19) 0.0390(18) 0.0282(17) -0.0098(14) -0.0091(14) -0.0145(15)
C17 0.067(3) 0.0338(18) 0.0362(19) -0.0142(15) -0.0110(18) -0.0169(18)
C18 0.057(2) 0.0255(16) 0.039(2) -0.0107(14) -0.0108(17) -0.0038(16)
C19 0.0300(16) 0.0268(15) 0.0259(15) -0.0096(12) -0.0019(12) 0.0009(12)
C20 0.0277(16) 0.0317(16) 0.0296(16) -0.0095(13) -0.0090(13) -0.0010(13)
C21 0.050(2) 0.042(2) 0.042(2) 0.0016(17) 0.0048(18) -0.0139(18)
C22 0.034(2) 0.060(3) 0.038(2) 0.0095(19) 0.0022(16) 0.0107(18)
C23 0.0362(18) 0.0317(17) 0.0330(18) -0.0079(14) -0.0083(14) 0.0057(14)
C24 0.061(3) 0.036(2) 0.056(3) 0.0059(19) -0.018(2) 0.0065(19)
C25 0.041(2) 0.080(3) 0.048(3) -0.014(2) -0.004(2) 0.017(2)
C26 0.0258(15) 0.0345(16) 0.049(2) -0.0256(15) 0.0135(14) -0.0191(13)
C27 0.0388(19) 0.057(2) 0.043(2) -0.0318(18) 0.0160(16) -0.0311(18)
C28 0.079(3) 0.071(3) 0.060(3) -0.048(2) 0.033(2) -0.052(3)
C29 0.080(4) 0.063(3) 0.105(4) -0.065(3) 0.059(3) -0.043(3)
C30 0.049(3) 0.035(2) 0.114(4) -0.039(3) 0.037(3) -0.0187(19)
C31 0.0295(18) 0.0313(17) 0.076(3) -0.0237(18) 0.0173(18) -0.0155(14)
C32 0.0278(19) 0.0340(19) 0.091(4) -0.010(2) -0.004(2) -0.0024(15)
C33 0.047(3) 0.055(3) 0.120(5) 0.014(3) 0.000(3) -0.019(2)
C34 0.041(3) 0.048(3) 0.149(6) 0.025(3) -0.023(3) -0.021(2)
C35 0.047(2) 0.083(3) 0.033(2) -0.023(2) -0.0009(17) -0.034(2)
C36 0.058(3) 0.150(6) 0.058(3) -0.043(3) 0.001(2) -0.060(4)
C37 0.071(4) 0.106(5) 0.060(3) 0.014(3) -0.026(3) -0.044(3)
C1S 0.53(5) 0.119(13) 0.28(3) -0.006(14) -0.05(3) -0.13(2)
C2S 0.179(14) 0.177(14) 0.39(3) -0.130(16) 0.048(15) -0.062(11)
C3S 0.158(11) 0.101(7) 0.198(11) -0.030(7) 0.035(9) -0.028(7)

loop_
_atom_type_symbol
_atom_type_description
_atom_type_scat_dispersion_real
_atom_type_scat_dispersion_imag
_atom_type_scat_source
C C 0.0033 0.0016 'International Tables Vol C Tables 4.2.6.8 and 6.1.1.4'
H H 0.0000 0.0000 'International Tables Vol C Tables 4.2.6.8 and 6.1.1.4'
N N 0.0061 0.0033 'International Tables Vol C Tables 4.2.6.8 and 6.1.1.4'
Ir Ir -1.4442 7.9887 'International Tables Vol C Tables 4.2.6.8 and 6.1.1.4'

loop_
_geom_angle_atom_site_label_1
_geom_angle_atom_site_label_2
_geom_angle_atom_site_label_3
_geom_angle
_geom_angle_site_symmetry_1
N3 Ir1 N1 177.81(11) .
N3 Ir1 N2 88.32(10) .
N1 Ir1 N2 90.34(10) .
N3 Ir1 C2 88.11(11) .
N1 Ir1 C2 93.76(11) .
N2 Ir1 C2 159.03(11) .
N3 Ir1 C1 86.70(11) .
N1 Ir1 C1 94.07(10) .
N2 Ir1 C1 162.05(11) .
C2 Ir1 C1 37.90(12) .
C10 N1 C14 114.7(2) .
C10 N1 Ir1 125.35(19) .
C14 N1 Ir1 119.57(19) .
C12 N2 C26 116.2(3) .
C12 N2 Ir1 127.4(2) .
C26 N2 Ir1 116.33(19) .
N4 N3 Ir1 178.4(3) .
C2 C1 C8 123.8(3) .
C2 C1 Ir1 70.30(17) .
C8 C1 Ir1 120.1(2) .
C1 C2 C3 124.0(3) .
C1 C2 Ir1 71.80(17) .
C3 C2 Ir1 119.3(2) .
C2 C3 C4 111.2(3) .
C5A C4 C3 114.3(5) .
C5A C4 C5 31.3(4) .
C3 C4 C5 115.7(4) .
C6 C5 C4 117.3(5) .
C4 C5A C6A 113.3(6) .
C7 C6 C5 107.1(5) .
C5A C6A C7 112.9(5) .
C6 C7 C8 114.6(4) .
C6 C7 C6A 44.8(4) .
C8 C7 C6A 112.0(4) .
C1 C8 C7 111.4(3) .
N1 C10 C11 125.2(3) .
N1 C10 C9 120.9(3) .
C11 C10 C9 113.9(3) .
C10 C11 C12 128.6(3) .
N2 C12 C11 122.9(3) .
N2 C12 C13 119.9(3) .
C11 C12 C13 117.2(3) .
C19 C14 C15 121.0(3) .
C19 C14 N1 120.9(3) .
C15 C14 N1 118.1(3) .
C16 C15 C14 117.9(3) .
C16 C15 C20 119.4(3) .
C14 C15 C20 122.8(3) .
C17 C16 C15 121.5(3) .
C16 C17 C18 120.1(3) .
C17 C18 C19 121.0(3) .
C18 C19 C14 118.5(3) .
C18 C19 C23 118.6(3) .
C14 C19 C23 122.8(3) .
C15 C20 C21 111.1(3) .
C15 C20 C22 112.3(3) .
C21 C20 C22 108.5(3) .
C25 C23 C19 110.9(3) .
C25 C23 C24 109.1(3) .
C19 C23 C24 113.1(3) .
C27 C26 C31 121.9(3) .
C27 C26 N2 119.8(3) .
C31 C26 N2 118.1(3) .
C26 C27 C28 117.3(4) .
C26 C27 C35 122.2(3) .
C28 C27 C35 120.4(4) .
C29 C28 C27 121.4(5) .
C30 C29 C28 120.2(4) .
C29 C30 C31 121.6(5) .
C30 C31 C26 117.5(4) .
C30 C31 C32 120.4(4) .
C26 C31 C32 122.1(3) .
C31 C32 C33 111.4(4) .
C31 C32 C34 111.6(4) .
C33 C32 C34 109.6(4) .
C27 C35 C36 112.8(4) .
C27 C35 C37 111.6(4) .
C36 C35 C37 109.3(4) .
C1S C2S C3S 96(2) .
C3S C3S C2S 107.8(13) 2_544

loop_
_geom_bond_atom_site_label_1
_geom_bond_atom_site_label_2
_geom_bond_distance
_geom_bond_site_symmetry_2
Ir1 N3 1.903(3) .
Ir1 N1 2.048(2) .
Ir1 N2 2.053(2) .
Ir1 C2 2.151(3) .
Ir1 C1 2.170(3) .
N1 C10 1.340(4) .
N1 C14 1.448(3) .
N2 C12 1.333(4) .
N2 C26 1.453(4) .
N3 N4 1.107(4) .
C1 C2 1.403(4) .
C1 C8 1.509(5) .
C2 C3 1.514(4) .
C3 C4 1.540(6) .
C4 C5A 1.312(9) .
C4 C5 1.741(10) .
C5 C6 1.547(9) .
C5A C6A 1.524(12) .
C6 C7 1.439(7) .
C6A C7 1.768(11) .
C7 C8 1.534(5) .
C9 C10 1.520(4) .
C10 C11 1.394(4) .
C11 C12 1.398(4) .
C12 C13 1.510(5) .
C14 C19 1.407(4) .
C14 C15 1.411(4) .
C15 C16 1.400(4) .
C15 C20 1.522(5) .
C16 C17 1.373(5) .
C17 C18 1.383(5) .
C18 C19 1.395(5) .
C19 C23 1.526(5) .
C20 C21 1.531(5) .
C20 C22 1.531(5) .
C23 C25 1.528(5) .
C23 C24 1.536(6) .
C26 C27 1.397(5) .
C26 C31 1.412(5) .
C27 C28 1.408(5) .
C27 C35 1.514(6) .
C28 C29 1.377(8) .
C29 C30 1.365(8) .
C30 C31 1.397(5) .
C31 C32 1.516(7) .
C32 C33 1.541(6) .
C32 C34 1.543(6) .
C35 C36 1.536(5) .
C35 C37 1.526(7) .
C1S C2S 1.17(2) .
C2S C3S 1.54(2) .
C3S C3S 1.341(17) 2_544
